data_7713321
loop_
_publ_author_name
'Singh, Karampal'
'Northcote-Smith, Joshua'
'Singh, Kuldip'
'Suntharalingam, Kogularamanan'

_publ_section_title
;
 Cancer stem cell activity of copper(II)-terpyridine complexes with aryl
 sulfonamide groups.
;
_journal_name_full 'Dalton transactions (Cambridge, England : 2003)'
_journal_paper_doi 10.1039/d3dt01294h
_journal_year 2023
_chemical_formula_moiety 'C24 H19 Cl2 Cu F3 N4 O3 S, C2 H3 N'
_chemical_formula_sum 'C26 H22 Cl2 Cu F3 N5 O3 S'
_chemical_formula_weight 675.98
_space_group_crystal_system triclinic
_space_group_IT_number 2
_space_group_name_Hall '-P 1'
_space_group_name_H-M_alt 'P -1'
_atom_sites_solution_hydrogens mixed
_atom_sites_solution_primary dual
_audit_creation_date 2022-05-12
_audit_creation_method
;
Olex2 1.3
(compiled 2020.11.12 svn.r5f609507 for OlexSys, GUI svn.r6403)
;
_audit_update_record
;
2023-04-21 deposited with the CCDC.	2023-06-07 downloaded from the CCDC.
;
_cell_angle_alpha 87.401(2)
_cell_angle_beta 80.917(2)
_cell_angle_gamma 71.980(2)
_cell_formula_units_Z 2
_cell_length_a 8.3057(6)
_cell_length_b 8.5238(6)
_cell_length_c 20.6586(14)
_cell_measurement_reflns_used 9960
_cell_measurement_temperature 150.0
_cell_measurement_theta_max 72.278
_cell_measurement_theta_min 4.335
_cell_volume 1373.36(17)
_computing_cell_refinement 'SAINT V8.40A (Bruker, 2019)'
_computing_data_reduction 'SAINT V8.40A (Bruker, 2019)'
_computing_molecular_graphics 'Olex2 1.3 (Dolomanov et al., 2009)'
_computing_publication_material 'Olex2 1.3 (Dolomanov et al., 2009)'
_computing_structure_refinement 'SHELXL 2018/3 (Sheldrick, 2015)'
_computing_structure_solution 'SHELXT 2018/2 (Sheldrick, 2018)'
_diffrn_ambient_temperature 150.0
_diffrn_measured_fraction_theta_full 0.991
_diffrn_measured_fraction_theta_max 0.991
_diffrn_measurement_device_type 'Bruker D8 Quest Photon III'
_diffrn_measurement_method '\f and \w scans'
_diffrn_radiation_type CuK\a
_diffrn_radiation_wavelength 1.54178
_diffrn_reflns_av_R_equivalents 0.0409
_diffrn_reflns_av_unetI/netI 0.0409
_diffrn_reflns_Laue_measured_fraction_full 0.991
_diffrn_reflns_Laue_measured_fraction_max 0.991
_diffrn_reflns_limit_h_max 10
_diffrn_reflns_limit_h_min -9
_diffrn_reflns_limit_k_max 10
_diffrn_reflns_limit_k_min -10
_diffrn_reflns_limit_l_max 25
_diffrn_reflns_limit_l_min -25
_diffrn_reflns_number 20455
_diffrn_reflns_point_group_measured_fraction_full 0.991
_diffrn_reflns_point_group_measured_fraction_max 0.991
_diffrn_reflns_theta_full 67.679
_diffrn_reflns_theta_max 72.319
_diffrn_reflns_theta_min 2.166
_diffrn_source_current 1.1
_diffrn_source_power 0.055
_diffrn_source_voltage 50.0
_diffrn_standards_number 0
_exptl_absorpt_coefficient_mu 4.157
_exptl_absorpt_correction_T_max 0.7536
_exptl_absorpt_correction_T_min 0.4737
_exptl_absorpt_correction_type multi-scan
_exptl_absorpt_process_details
;
SADABS-2016/2 (Bruker,2016/2) was used for absorption correction.
wR2(int) was 0.1407 before and 0.0646 after correction.
The Ratio of minimum to maximum transmission is 0.6286.
The \l/2 correction factor is Not present.
;
_exptl_crystal_colour blue
_exptl_crystal_colour_primary blue
_exptl_crystal_density_diffrn 1.635
_exptl_crystal_description block
_exptl_crystal_F_000 686
_exptl_crystal_size_max 0.308
_exptl_crystal_size_mid 0.146
_exptl_crystal_size_min 0.111
_refine_diff_density_max 1.287
_refine_diff_density_min -0.936
_refine_diff_density_rms 0.101
_refine_ls_extinction_method none
_refine_ls_goodness_of_fit_ref 1.118
_refine_ls_hydrogen_treatment constr
_refine_ls_matrix_type full
_refine_ls_number_parameters 398
_refine_ls_number_reflns 5383
_refine_ls_number_restraints 171
_refine_ls_restrained_S_all 1.151
_refine_ls_R_factor_all 0.0562
_refine_ls_R_factor_gt 0.0540
_refine_ls_shift/su_max 0.001
_refine_ls_shift/su_mean 0.000
_refine_ls_structure_factor_coef Fsqd
_refine_ls_weighting_details 'w=1/[\s^2^(Fo^2^)+(0.0625P)^2^+3.6151P] where P=(Fo^2^+2Fc^2^)/3'
_refine_ls_weighting_scheme calc
_refine_ls_wR_factor_gt 0.1460
_refine_ls_wR_factor_ref 0.1480
_reflns_Friedel_coverage 0.000
_reflns_number_gt 5067
_reflns_number_total 5383
_reflns_threshold_expression 'I > 2\s(I)'
_cod_data_source_file d3dt01294h2.cif
_cod_data_source_block q22052js_0m
_cod_database_code 7713321
_shelx_shelxl_version_number 2018/3
_shelx_space_group_comment
;
The symmetry employed for this shelxl refinement is uniquely defined
by the following loop, which should always be used as a source of
symmetry information in preference to the above space-group names.
They are only intended as comments.
;
_shelx_estimated_absorpt_t_max 0.655
_shelx_estimated_absorpt_t_min 0.361
_olex2_refinement_description
;
1. Fixed Uiso
 At 1.2 times of:
  All C(H) groups, All C(H,H) groups, All N(H) groups
 At 1.5 times of:
  All C(H,H,H) groups
2. Restrained distances
 C24-F1A \\sim C24-F1B \\sim C24-F2A \\sim C24-F2B \\sim C24-F3A \\sim C24-F3B
 with sigma of 0.04
3. Uiso/Uaniso restraints and constraints
F1A \\sim F1B \\sim F2A \\sim F2B \\sim F3A \\sim F3B \\sim C21 \\sim C24 \\sim
C24 \\sim C24 \\sim C24 \\sim C24 \\sim C24 \\sim C24: within 2A with sigma of
0.0075 and sigma for terminal atoms of 0.015 within 2A
4. Rigid body (RIGU) restrains
 F1A, F1B, F2A, F2B, F3A, F3B, C21, C24
 with sigma for 1-2 distances of 0.004 and sigma for 1-3 distances of 0.004
5. Others
 Fixed Sof: F1A(0.5) F1B(0.5) F2A(0.6) F2B(0.4) F3A(0.5) F3B(0.5)
6.a Riding coordinates:
 N4(H4)
6.b Secondary CH2 refined with riding coordinates:
 C16(H16A,H16B), C17(H17A,H17B)
6.c Aromatic/amide H refined with riding coordinates:
 C1(H1), C2(H2), C3(H3), C4(H4A), C7(H7), C9(H9), C12(H12), C13(H13), C14(H14),
  C15(H15), C19(H19), C20(H20), C22(H22), C23(H23)
6.d Idealised Me refined as rotating group:
 C26(H26A,H26B,H26C)
;
_olex2_submission_special_instructions 'No special instructions were received'

loop_
_space_group_symop_operation_xyz
'x, y, z'
'-x, -y, -z'

loop_
_atom_site_label
_atom_site_type_symbol
_atom_site_fract_x
_atom_site_fract_y
_atom_site_fract_z
_atom_site_U_iso_or_equiv
_atom_site_adp_type
_atom_site_occupancy
_atom_site_site_symmetry_order
_atom_site_calc_flag
_atom_site_refinement_flags_posn
_atom_site_refinement_flags_adp
_atom_site_refinement_flags_occupancy
_atom_site_disorder_assembly
_atom_site_disorder_group
Cu1 Cu -0.03026(6) 1.06226(5) 0.90879(2) 0.01938(16) Uani 1 1 d . . . . .
Cl1 Cl -0.22097(10) 1.19704(10) 0.99227(4) 0.0266(2) Uani 1 1 d . . . . .
Cl2 Cl -0.15105(11) 1.20594(10) 0.80728(4) 0.0278(2) Uani 1 1 d . . . . .
S1 S 1.05073(11) 0.43594(10) 0.64051(4) 0.0266(2) Uani 1 1 d . . . . .
F1A F 1.4624(10) -0.2319(12) 0.4532(5) 0.0689(17) Uani 0.5 1 d D U P A .
F1B F 1.3927(11) -0.2430(13) 0.4563(5) 0.0745(18) Uani 0.5 1 d D U P A .
F2A F 1.5598(8) -0.2942(8) 0.5240(4) 0.0678(14) Uani 0.6 1 d D U P A 1
F2B F 1.4935(17) -0.3390(13) 0.5478(6) 0.084(3) Uani 0.4 1 d D U P A 2
F3A F 1.3504(11) -0.3505(8) 0.5605(4) 0.084(2) Uani 0.5 1 d D U P A 1
F3B F 1.2687(8) -0.3043(8) 0.5063(4) 0.0682(15) Uani 0.5 1 d D U P A 2
O1 O 0.5483(3) 0.6494(3) 0.71627(13) 0.0305(6) Uani 1 1 d . . . . .
O2 O 1.0129(4) 0.5544(4) 0.58974(14) 0.0396(6) Uani 1 1 d . . . . .
O3 O 1.1535(4) 0.4543(4) 0.68756(14) 0.0384(6) Uani 1 1 d . . . . .
N1 N 0.1479(4) 1.1844(3) 0.90581(13) 0.0207(5) Uani 1 1 d . . . . .
N2 N 0.1601(3) 0.9159(3) 0.85192(12) 0.0185(5) Uani 1 1 d . . . . .
N3 N -0.1239(3) 0.8706(3) 0.89898(13) 0.0202(5) Uani 1 1 d . . . . .
N4 N 0.8720(4) 0.4296(4) 0.68225(14) 0.0248(6) Uani 1 1 d . . . . .
H4 H 0.891772 0.364285 0.713838 0.030 Uiso 1 1 d R U . . .
C1 C 0.1316(5) 1.3227(4) 0.93814(16) 0.0244(7) Uani 1 1 d . . . . .
H1 H 0.028058 1.371822 0.966669 0.029 Uiso 1 1 calc R U . . .
C2 C 0.2600(5) 1.3963(4) 0.93149(18) 0.0281(7) Uani 1 1 d . . . . .
H2 H 0.244781 1.494385 0.955008 0.034 Uiso 1 1 calc R U . . .
C3 C 0.4107(5) 1.3250(4) 0.89009(18) 0.0284(7) Uani 1 1 d . . . . .
H3 H 0.501368 1.372497 0.885402 0.034 Uiso 1 1 calc R U . . .
C4 C 0.4286(5) 1.1840(4) 0.85549(18) 0.0277(7) Uani 1 1 d . . . . .
H4A H 0.530374 1.134369 0.826085 0.033 Uiso 1 1 calc R U . . .
C5 C 0.2940(4) 1.1163(4) 0.86474(16) 0.0210(6) Uani 1 1 d . . . . .
C6 C 0.2997(4) 0.9632(4) 0.83220(16) 0.0205(6) Uani 1 1 d . . . . .
C7 C 0.4308(4) 0.8727(4) 0.78627(17) 0.0245(7) Uani 1 1 d . . . . .
H7 H 0.528425 0.907740 0.771730 0.029 Uiso 1 1 calc R U . . .
C8 C 0.4168(4) 0.7278(4) 0.76151(16) 0.0244(7) Uani 1 1 d . . . . .
C9 C 0.2724(4) 0.6775(4) 0.78347(16) 0.0222(6) Uani 1 1 d . . . . .
H9 H 0.262006 0.578306 0.768037 0.027 Uiso 1 1 calc R U . . .
C10 C 0.1443(4) 0.7786(4) 0.82893(15) 0.0196(6) Uani 1 1 d . . . . .
C11 C -0.0208(4) 0.7522(4) 0.85583(15) 0.0200(6) Uani 1 1 d . . . . .
C12 C -0.0715(5) 0.6199(4) 0.83982(18) 0.0260(7) Uani 1 1 d . . . . .
H12 H 0.001621 0.537889 0.809656 0.031 Uiso 1 1 calc R U . . .
C13 C -0.2304(5) 0.6092(4) 0.86854(18) 0.0289(7) Uani 1 1 d . . . . .
H13 H -0.267419 0.519651 0.858289 0.035 Uiso 1 1 calc R U . . .
C14 C -0.3343(5) 0.7302(5) 0.91220(18) 0.0280(7) Uani 1 1 d . . . . .
H14 H -0.443330 0.724733 0.932480 0.034 Uiso 1 1 calc R U . . .
C15 C -0.2769(4) 0.8597(4) 0.92596(16) 0.0240(7) Uani 1 1 d . . . . .
H15 H -0.348980 0.943418 0.955602 0.029 Uiso 1 1 calc R U . . .
C16 C 0.5636(5) 0.4856(4) 0.69555(18) 0.0274(7) Uani 1 1 d . . . . .
H16A H 0.465491 0.487004 0.673623 0.033 Uiso 1 1 calc R U . . .
H16B H 0.566981 0.410459 0.733624 0.033 Uiso 1 1 calc R U . . .
C17 C 0.7292(4) 0.4303(4) 0.64838(17) 0.0261(7) Uani 1 1 d . . . . .
H17A H 0.746425 0.318201 0.631823 0.031 Uiso 1 1 calc R U . . .
H17B H 0.724252 0.506191 0.610509 0.031 Uiso 1 1 calc R U . . .
C18 C 1.1547(5) 0.2403(5) 0.60291(17) 0.0275(7) Uani 1 1 d . . . . .
C19 C 1.2728(6) 0.1233(6) 0.6345(2) 0.0419(10) Uani 1 1 d . . . . .
H19 H 1.300234 0.148841 0.674917 0.050 Uiso 1 1 calc R U . . .
C20 C 1.3503(6) -0.0312(6) 0.6064(2) 0.0453(10) Uani 1 1 d . . . . .
H20 H 1.430826 -0.112912 0.627697 0.054 Uiso 1 1 calc R U . . .
C21 C 1.3102(5) -0.0672(5) 0.5469(2) 0.0368(8) Uani 1 1 d . U . . .
C22 C 1.1979(6) 0.0519(6) 0.5150(2) 0.0428(10) Uani 1 1 d . . . . .
H22 H 1.173716 0.027577 0.473815 0.051 Uiso 1 1 calc R U . . .
C23 C 1.1194(5) 0.2076(5) 0.54244(19) 0.0369(9) Uani 1 1 d . . . . .
H23 H 1.042684 0.290494 0.520139 0.044 Uiso 1 1 calc R U . . .
C24 C 1.3907(6) -0.2382(6) 0.5190(2) 0.0510(9) Uani 1 1 d D U . . .
N5 N 0.6478(8) 1.0587(8) 0.6785(3) 0.0848(17) Uani 1 1 d . . . . .
C25 C 0.7844(7) 0.9819(6) 0.6799(3) 0.0500(11) Uani 1 1 d . . . . .
C26 C 0.9634(9) 0.8916(9) 0.6788(4) 0.0765(18) Uani 1 1 d . . . . .
H26A H 1.017965 0.863758 0.633385 0.115 Uiso 1 1 calc R U . . .
H26B H 0.974065 0.790060 0.704259 0.115 Uiso 1 1 calc R U . . .
H26C H 1.019744 0.959797 0.697931 0.115 Uiso 1 1 calc R U . . .

loop_
_atom_site_aniso_label
_atom_site_aniso_U_11
_atom_site_aniso_U_22
_atom_site_aniso_U_33
_atom_site_aniso_U_23
_atom_site_aniso_U_13
_atom_site_aniso_U_12
Cu1 0.0234(3) 0.0181(2) 0.0186(3) -0.00387(17) 0.00077(18) -0.01045(19)
Cl1 0.0309(4) 0.0274(4) 0.0219(4) -0.0080(3) 0.0045(3) -0.0128(3)
Cl2 0.0345(4) 0.0273(4) 0.0236(4) 0.0051(3) -0.0073(3) -0.0116(3)
S1 0.0285(4) 0.0278(4) 0.0254(4) -0.0022(3) 0.0003(3) -0.0135(3)
F1A 0.062(3) 0.064(3) 0.075(3) -0.031(2) 0.015(3) -0.019(3)
F1B 0.071(4) 0.071(3) 0.074(3) -0.035(3) -0.001(3) -0.012(3)
F2A 0.056(3) 0.050(3) 0.086(3) -0.026(2) 0.010(2) -0.006(2)
F2B 0.096(6) 0.055(5) 0.081(5) -0.021(4) -0.028(5) 0.016(5)
F3A 0.089(4) 0.036(3) 0.114(5) -0.023(3) 0.050(4) -0.031(3)
F3B 0.061(3) 0.046(3) 0.100(4) -0.037(3) 0.007(3) -0.023(2)
O1 0.0285(13) 0.0232(12) 0.0370(14) -0.0089(10) 0.0076(10) -0.0091(10)
O2 0.0474(16) 0.0343(14) 0.0377(15) 0.0065(12) 0.0016(12) -0.0184(13)
O3 0.0346(14) 0.0439(16) 0.0413(15) -0.0132(12) -0.0043(12) -0.0176(12)
N1 0.0262(14) 0.0196(13) 0.0192(13) -0.0002(10) -0.0042(10) -0.0106(11)
N2 0.0231(13) 0.0166(12) 0.0171(12) -0.0003(10) -0.0023(10) -0.0084(10)
N3 0.0256(14) 0.0187(12) 0.0177(12) 0.0001(10) -0.0030(10) -0.0089(11)
N4 0.0267(14) 0.0279(14) 0.0192(13) 0.0009(11) -0.0003(11) -0.0091(12)
C1 0.0314(17) 0.0202(15) 0.0230(16) -0.0037(12) -0.0039(13) -0.0093(13)
C2 0.0386(19) 0.0212(16) 0.0292(17) -0.0020(13) -0.0071(15) -0.0147(14)
C3 0.0326(18) 0.0240(16) 0.0351(19) 0.0011(14) -0.0063(15) -0.0177(14)
C4 0.0272(17) 0.0253(17) 0.0331(18) -0.0017(14) -0.0022(14) -0.0124(14)
C5 0.0239(16) 0.0186(15) 0.0227(15) 0.0005(12) -0.0040(12) -0.0098(12)
C6 0.0239(15) 0.0177(14) 0.0228(15) 0.0005(12) -0.0050(12) -0.0099(12)
C7 0.0235(16) 0.0242(16) 0.0269(17) -0.0011(13) -0.0003(13) -0.0105(13)
C8 0.0246(16) 0.0231(16) 0.0234(16) -0.0014(13) -0.0006(13) -0.0055(13)
C9 0.0246(16) 0.0191(15) 0.0234(16) -0.0023(12) -0.0029(12) -0.0074(12)
C10 0.0246(16) 0.0169(14) 0.0184(14) 0.0006(11) -0.0047(12) -0.0073(12)
C11 0.0253(16) 0.0171(14) 0.0195(15) -0.0001(11) -0.0036(12) -0.0090(12)
C12 0.0288(17) 0.0222(16) 0.0292(17) -0.0052(13) -0.0016(13) -0.0113(13)
C13 0.0316(18) 0.0259(17) 0.0349(19) -0.0018(14) -0.0036(15) -0.0173(14)
C14 0.0273(17) 0.0305(18) 0.0292(17) 0.0015(14) -0.0006(14) -0.0152(14)
C15 0.0249(16) 0.0257(16) 0.0214(16) -0.0003(13) -0.0007(12) -0.0092(13)
C16 0.0276(17) 0.0258(17) 0.0286(17) -0.0054(14) -0.0019(14) -0.0082(14)
C17 0.0293(17) 0.0259(17) 0.0228(16) -0.0044(13) -0.0023(13) -0.0083(14)
C18 0.0283(17) 0.0312(18) 0.0226(16) -0.0027(13) 0.0010(13) -0.0105(14)
C19 0.050(2) 0.043(2) 0.031(2) -0.0061(17) -0.0138(18) -0.0058(19)
C20 0.052(3) 0.040(2) 0.038(2) -0.0022(18) -0.0160(19) -0.0016(19)
C21 0.039(2) 0.0361(19) 0.0344(19) -0.0070(16) -0.0011(16) -0.0111(16)
C22 0.051(2) 0.048(2) 0.028(2) -0.0121(17) -0.0086(18) -0.011(2)
C23 0.041(2) 0.041(2) 0.0262(18) -0.0021(16) -0.0090(16) -0.0061(17)
C24 0.052(2) 0.043(2) 0.056(2) -0.0194(17) 0.0035(18) -0.0150(17)
N5 0.069(4) 0.097(4) 0.102(5) 0.022(4) -0.023(3) -0.043(3)
C25 0.053(3) 0.049(3) 0.059(3) 0.006(2) -0.019(2) -0.026(2)
C26 0.079(4) 0.068(4) 0.075(4) -0.016(3) -0.016(3) -0.008(3)

loop_
_atom_type_symbol
_atom_type_description
_atom_type_scat_dispersion_real
_atom_type_scat_dispersion_imag
_atom_type_scat_source
C C 0.0181 0.0091 'International Tables Vol C Tables 4.2.6.8 and 6.1.1.4'
H H 0.0000 0.0000 'International Tables Vol C Tables 4.2.6.8 and 6.1.1.4'
Cl Cl 0.3639 0.7018 'International Tables Vol C Tables 4.2.6.8 and 6.1.1.4'
Cu Cu -1.9646 0.5888 'International Tables Vol C Tables 4.2.6.8 and 6.1.1.4'
F F 0.0727 0.0534 'International Tables Vol C Tables 4.2.6.8 and 6.1.1.4'
N N 0.0311 0.0180 'International Tables Vol C Tables 4.2.6.8 and 6.1.1.4'
O O 0.0492 0.0322 'International Tables Vol C Tables 4.2.6.8 and 6.1.1.4'
S S 0.3331 0.5567 'International Tables Vol C Tables 4.2.6.8 and 6.1.1.4'

loop_
_geom_angle_atom_site_label_1
_geom_angle_atom_site_label_2
_geom_angle_atom_site_label_3
_geom_angle
_geom_angle_site_symmetry_1
_geom_angle_site_symmetry_3
_geom_angle_publ_flag
Cl1 Cu1 Cl2 103.52(3) . . ?
N1 Cu1 Cl1 99.33(8) . . ?
N1 Cu1 Cl2 94.64(8) . . ?
N2 Cu1 Cl1 167.08(8) . . ?
N2 Cu1 Cl2 89.39(8) . . ?
N2 Cu1 N1 79.71(11) . . ?
N2 Cu1 N3 79.24(11) . . ?
N3 Cu1 Cl1 99.70(8) . . ?
N3 Cu1 Cl2 91.63(8) . . ?
N3 Cu1 N1 157.95(11) . . ?
O2 S1 O3 120.31(18) . . ?
O2 S1 N4 107.93(17) . . ?
O2 S1 C18 107.72(17) . . ?
O3 S1 N4 105.87(16) . . ?
O3 S1 C18 106.65(17) . . ?
N4 S1 C18 107.82(16) . . ?
F1B F1A F2A 111.0(18) . . ?
F1B F1A C24 67.2(15) . . ?
C24 F1A F2A 49.1(4) . . ?
F1A F1B F3B 141(2) . . ?
F1A F1B C24 87.1(16) . . ?
C24 F1B F3B 57.0(5) . . ?
C24 F2A F1A 51.3(4) . . ?
C24 F3B F1B 52.7(5) . . ?
C8 O1 C16 119.6(3) . . ?
C1 N1 Cu1 127.4(2) . . ?
C1 N1 C5 118.6(3) . . ?
C5 N1 Cu1 114.0(2) . . ?
C6 N2 Cu1 118.6(2) . . ?
C10 N2 Cu1 119.8(2) . . ?
C10 N2 C6 121.4(3) . . ?
C11 N3 Cu1 114.0(2) . . ?
C15 N3 Cu1 126.5(2) . . ?
C15 N3 C11 119.2(3) . . ?
S1 N4 H4 109.3 . . ?
C17 N4 S1 119.9(2) . . ?
C17 N4 H4 117.7 . . ?
N1 C1 H1 118.8 . . ?
N1 C1 C2 122.5(3) . . ?
C2 C1 H1 118.8 . . ?
C1 C2 H2 120.6 . . ?
C3 C2 C1 118.9(3) . . ?
C3 C2 H2 120.6 . . ?
C2 C3 H3 120.3 . . ?
C2 C3 C4 119.5(3) . . ?
C4 C3 H3 120.3 . . ?
C3 C4 H4A 120.8 . . ?
C3 C4 C5 118.5(3) . . ?
C5 C4 H4A 120.8 . . ?
N1 C5 C4 122.1(3) . . ?
N1 C5 C6 114.3(3) . . ?
C4 C5 C6 123.6(3) . . ?
N2 C6 C5 113.0(3) . . ?
N2 C6 C7 120.9(3) . . ?
C7 C6 C5 126.1(3) . . ?
C6 C7 H7 120.7 . . ?
C6 C7 C8 118.6(3) . . ?
C8 C7 H7 120.7 . . ?
O1 C8 C7 114.5(3) . . ?
O1 C8 C9 125.3(3) . . ?
C9 C8 C7 120.1(3) . . ?
C8 C9 H9 121.3 . . ?
C10 C9 C8 117.4(3) . . ?
C10 C9 H9 121.3 . . ?
N2 C10 C9 121.6(3) . . ?
N2 C10 C11 112.5(3) . . ?
C9 C10 C11 126.0(3) . . ?
N3 C11 C10 114.1(3) . . ?
N3 C11 C12 121.2(3) . . ?
C12 C11 C10 124.6(3) . . ?
C11 C12 H12 120.5 . . ?
C13 C12 C11 119.0(3) . . ?
C13 C12 H12 120.5 . . ?
C12 C13 H13 120.3 . . ?
C14 C13 C12 119.3(3) . . ?
C14 C13 H13 120.3 . . ?
C13 C14 H14 120.5 . . ?
C13 C14 C15 119.0(3) . . ?
C15 C14 H14 120.5 . . ?
N3 C15 C14 122.2(3) . . ?
N3 C15 H15 118.9 . . ?
C14 C15 H15 118.9 . . ?
O1 C16 H16A 110.6 . . ?
O1 C16 H16B 110.6 . . ?
O1 C16 C17 105.9(3) . . ?
H16A C16 H16B 108.7 . . ?
C17 C16 H16A 110.6 . . ?
C17 C16 H16B 110.6 . . ?
N4 C17 C16 109.3(3) . . ?
N4 C17 H17A 109.8 . . ?
N4 C17 H17B 109.8 . . ?
C16 C17 H17A 109.8 . . ?
C16 C17 H17B 109.8 . . ?
H17A C17 H17B 108.3 . . ?
C19 C18 S1 118.8(3) . . ?
C23 C18 S1 120.0(3) . . ?
C23 C18 C19 121.1(4) . . ?
C18 C19 H19 120.5 . . ?
C20 C19 C18 119.1(4) . . ?
C20 C19 H19 120.5 . . ?
C19 C20 H20 120.0 . . ?
C19 C20 C21 120.1(4) . . ?
C21 C20 H20 120.0 . . ?
C20 C21 C24 118.9(4) . . ?
C22 C21 C20 120.2(4) . . ?
C22 C21 C24 120.9(4) . . ?
C21 C22 H22 119.8 . . ?
C21 C22 C23 120.4(4) . . ?
C23 C22 H22 119.8 . . ?
C18 C23 C22 119.0(4) . . ?
C18 C23 H23 120.5 . . ?
C22 C23 H23 120.5 . . ?
F1A C24 C21 110.5(6) . . ?
F1B C24 F1A 25.7(5) . . ?
F1B C24 F2A 102.2(6) . . ?
F1B C24 F3A 123.3(7) . . ?
F1B C24 F3B 70.3(6) . . ?
F1B C24 C21 112.7(6) . . ?
F2A C24 F1A 79.6(5) . . ?
F2A C24 C21 111.0(4) . . ?
F2B C24 F1A 109.3(8) . . ?
F2B C24 F1B 123.1(8) . . ?
F2B C24 F3B 109.4(9) . . ?
F2B C24 C21 118.9(6) . . ?
F3A C24 F1A 137.6(6) . . ?
F3A C24 F2A 94.1(6) . . ?
F3A C24 C21 110.9(4) . . ?
F3B C24 F1A 95.2(6) . . ?
F3B C24 C21 110.9(4) . . ?
N5 C25 C26 176.1(6) . . ?
C25 C26 H26A 109.5 . . ?
C25 C26 H26B 109.5 . . ?
C25 C26 H26C 109.5 . . ?
H26A C26 H26B 109.5 . . ?
H26A C26 H26C 109.5 . . ?
H26B C26 H26C 109.5 . . ?

loop_
_geom_bond_atom_site_label_1
_geom_bond_atom_site_label_2
_geom_bond_distance
_geom_bond_site_symmetry_2
_geom_bond_publ_flag
Cu1 Cl1 2.2348(9) . ?
Cu1 Cl2 2.5643(9) . ?
Cu1 N1 2.048(3) . ?
Cu1 N2 1.940(3) . ?
Cu1 N3 2.044(3) . ?
S1 O2 1.425(3) . ?
S1 O3 1.434(3) . ?
S1 N4 1.610(3) . ?
S1 C18 1.773(4) . ?
F1A F1B 0.608(10) . ?
F1A F2A 1.765(12) . ?
F1A C24 1.401(10) . ?
F1B F3B 1.532(12) . ?
F1B C24 1.294(11) . ?
F2A C24 1.356(8) . ?
F2B C24 1.218(10) . ?
F3A C24 1.341(8) . ?
F3B C24 1.364(8) . ?
O1 C8 1.340(4) . ?
O1 C16 1.441(4) . ?
N1 C1 1.341(4) . ?
N1 C5 1.347(4) . ?
N2 C6 1.341(4) . ?
N2 C10 1.333(4) . ?
N3 C11 1.361(4) . ?
N3 C15 1.334(4) . ?
N4 H4 0.8407 . ?
N4 C17 1.468(4) . ?
C1 H1 0.9500 . ?
C1 C2 1.382(5) . ?
C2 H2 0.9500 . ?
C2 C3 1.381(5) . ?
C3 H3 0.9500 . ?
C3 C4 1.383(5) . ?
C4 H4A 0.9500 . ?
C4 C5 1.393(5) . ?
C5 C6 1.479(4) . ?
C6 C7 1.379(5) . ?
C7 H7 0.9500 . ?
C7 C8 1.401(5) . ?
C8 C9 1.399(5) . ?
C9 H9 0.9500 . ?
C9 C10 1.396(5) . ?
C10 C11 1.476(4) . ?
C11 C12 1.389(5) . ?
C12 H12 0.9500 . ?
C12 C13 1.387(5) . ?
C13 H13 0.9500 . ?
C13 C14 1.382(5) . ?
C14 H14 0.9500 . ?
C14 C15 1.387(5) . ?
C15 H15 0.9500 . ?
C16 H16A 0.9900 . ?
C16 H16B 0.9900 . ?
C16 C17 1.510(5) . ?
C17 H17A 0.9900 . ?
C17 H17B 0.9900 . ?
C18 C19 1.387(6) . ?
C18 C23 1.386(5) . ?
C19 H19 0.9500 . ?
C19 C20 1.383(6) . ?
C20 H20 0.9500 . ?
C20 C21 1.394(6) . ?
C21 C22 1.373(6) . ?
C21 C24 1.502(6) . ?
C22 H22 0.9500 . ?
C22 C23 1.387(6) . ?
C23 H23 0.9500 . ?
N5 C25 1.124(8) . ?
C25 C26 1.445(8) . ?
C26 H26A 0.9800 . ?
C26 H26B 0.9800 . ?
C26 H26C 0.9800 . ?

loop_
_geom_torsion_atom_site_label_1
_geom_torsion_atom_site_label_2
_geom_torsion_atom_site_label_3
_geom_torsion_atom_site_label_4
_geom_torsion
_geom_torsion_site_symmetry_1
_geom_torsion_site_symmetry_2
_geom_torsion_site_symmetry_3
_geom_torsion_site_symmetry_4
_geom_torsion_publ_flag
Cu1 N1 C1 C2 -178.8(3) . . . . ?
Cu1 N1 C5 C4 178.9(3) . . . . ?
Cu1 N1 C5 C6 -2.5(3) . . . . ?
Cu1 N2 C6 C5 7.2(4) . . . . ?
Cu1 N2 C6 C7 -172.9(2) . . . . ?
Cu1 N2 C10 C9 174.4(2) . . . . ?
Cu1 N2 C10 C11 -4.4(3) . . . . ?
Cu1 N3 C11 C10 4.8(3) . . . . ?
Cu1 N3 C11 C12 -175.2(3) . . . . ?
Cu1 N3 C15 C14 174.8(3) . . . . ?
S1 N4 C17 C16 -159.5(2) . . . . ?
S1 C18 C19 C20 178.0(4) . . . . ?
S1 C18 C23 C22 -177.8(3) . . . . ?
F1A F1B F3B C24 25(3) . . . . ?
F1A F1B C24 F2A -28.9(18) . . . . ?
F1A F1B C24 F2B -64(2) . . . . ?
F1A F1B C24 F3A -132.1(17) . . . . ?
F1A F1B C24 F3B -164.5(19) . . . . ?
F1A F1B C24 C21 90.4(17) . . . . ?
F1A F2A C24 F1B 12.3(8) . . . . ?
F1A F2A C24 F3A 137.7(6) . . . . ?
F1A F2A C24 C21 -108.2(6) . . . . ?
F1B F1A F2A C24 -28.3(17) . . . . ?
F1B F1A C24 F2A 151.3(18) . . . . ?
F1B F1A C24 F2B 127.3(18) . . . . ?
F1B F1A C24 F3A 67(2) . . . . ?
F1B F1A C24 F3B 14.7(18) . . . . ?
F1B F1A C24 C21 -100.0(17) . . . . ?
F1B F3B C24 F1A -6.7(8) . . . . ?
F1B F3B C24 F2B -119.3(9) . . . . ?
F1B F3B C24 C21 107.6(7) . . . . ?
F2A F1A F1B C24 22.8(13) . . . . ?
F2A F1A C24 F1B -151.3(18) . . . . ?
F2A F1A C24 F3A -84.6(10) . . . . ?
F2A F1A C24 C21 108.7(5) . . . . ?
F3B F1B C24 F1A 164.5(19) . . . . ?
F3B F1B C24 F2B 100.9(11) . . . . ?
F3B F1B C24 C21 -105.2(5) . . . . ?
O1 C8 C9 C10 -177.3(3) . . . . ?
O1 C16 C17 N4 60.2(4) . . . . ?
O2 S1 N4 C17 43.0(3) . . . . ?
O2 S1 C18 C19 149.8(3) . . . . ?
O2 S1 C18 C23 -29.1(4) . . . . ?
O3 S1 N4 C17 173.0(3) . . . . ?
O3 S1 C18 C19 19.4(4) . . . . ?
O3 S1 C18 C23 -159.5(3) . . . . ?
N1 C1 C2 C3 -0.1(5) . . . . ?
N1 C5 C6 N2 -2.8(4) . . . . ?
N1 C5 C6 C7 177.4(3) . . . . ?
N2 C6 C7 C8 -1.3(5) . . . . ?
N2 C10 C11 N3 -0.6(4) . . . . ?
N2 C10 C11 C12 179.4(3) . . . . ?
N3 C11 C12 C13 0.0(5) . . . . ?
N4 S1 C18 C19 -94.0(4) . . . . ?
N4 S1 C18 C23 87.1(3) . . . . ?
C1 N1 C5 C4 0.7(5) . . . . ?
C1 N1 C5 C6 179.3(3) . . . . ?
C1 C2 C3 C4 1.1(5) . . . . ?
C2 C3 C4 C5 -1.3(5) . . . . ?
C3 C4 C5 N1 0.4(5) . . . . ?
C3 C4 C5 C6 -178.1(3) . . . . ?
C4 C5 C6 N2 175.8(3) . . . . ?
C4 C5 C6 C7 -4.0(5) . . . . ?
C5 N1 C1 C2 -0.9(5) . . . . ?
C5 C6 C7 C8 178.5(3) . . . . ?
C6 N2 C10 C9 0.2(5) . . . . ?
C6 N2 C10 C11 -178.6(3) . . . . ?
C6 C7 C8 O1 178.8(3) . . . . ?
C6 C7 C8 C9 -0.1(5) . . . . ?
C7 C8 C9 C10 1.5(5) . . . . ?
C8 O1 C16 C17 -176.4(3) . . . . ?
C8 C9 C10 N2 -1.6(5) . . . . ?
C8 C9 C10 C11 177.0(3) . . . . ?
C9 C10 C11 N3 -179.3(3) . . . . ?
C9 C10 C11 C12 0.7(5) . . . . ?
C10 N2 C6 C5 -178.5(3) . . . . ?
C10 N2 C6 C7 1.3(5) . . . . ?
C10 C11 C12 C13 -179.9(3) . . . . ?
C11 N3 C15 C14 0.8(5) . . . . ?
C11 C12 C13 C14 0.1(5) . . . . ?
C12 C13 C14 C15 0.2(5) . . . . ?
C13 C14 C15 N3 -0.7(5) . . . . ?
C15 N3 C11 C10 179.5(3) . . . . ?
C15 N3 C11 C12 -0.5(5) . . . . ?
C16 O1 C8 C7 169.3(3) . . . . ?
C16 O1 C8 C9 -11.8(5) . . . . ?
C18 S1 N4 C17 -73.2(3) . . . . ?
C18 C19 C20 C21 0.5(7) . . . . ?
C19 C18 C23 C22 3.3(6) . . . . ?
C19 C20 C21 C22 2.0(7) . . . . ?
C19 C20 C21 C24 -177.5(5) . . . . ?
C20 C21 C22 C23 -1.9(7) . . . . ?
C20 C21 C24 F1A -130.3(6) . . . . ?
C20 C21 C24 F1B -157.8(6) . . . . ?
C20 C21 C24 F2A -43.8(7) . . . . ?
C20 C21 C24 F2B -2.6(11) . . . . ?
C20 C21 C24 F3A 59.3(7) . . . . ?
C20 C21 C24 F3B 125.5(6) . . . . ?
C21 C22 C23 C18 -0.7(7) . . . . ?
C22 C21 C24 F1A 50.2(7) . . . . ?
C22 C21 C24 F1B 22.7(8) . . . . ?
C22 C21 C24 F2A 136.7(6) . . . . ?
C22 C21 C24 F2B 177.9(10) . . . . ?
C22 C21 C24 F3A -120.2(7) . . . . ?
C22 C21 C24 F3B -54.0(7) . . . . ?
C23 C18 C19 C20 -3.1(7) . . . . ?
C24 F1A F1B F3B -21(2) . . . . ?
C24 C21 C22 C23 177.6(4) . . . . ?
